data_4028843
loop_
_publ_author_name
'Ming-Chang P. Yeh'
'Ming-Nan Lin'
'Ching-Hsien Hsu'
'Chia-Jung Liang'

_publ_section_title
;
 Syntheses of 3,4-Disubstituted Pyrroles and Furans via Lewis
 Acid-Promoted Semipinacol Rearrangement/Alkyne-Ketone Metathesis Reaction
 of (C)-2-N- or O-((3-Arylpropargyl)methyl)-Tethered
 3,5,5-Trimethyl-2,3-epoxycyclohexan-1-ones
;
_journal_name_full 'Journal of Organic Chemistry'
_journal_page_first 12381
_journal_page_last 12396
_journal_paper_doi 10.1021/jo402025z
_journal_volume 78
_journal_year 2013
_chemical_formula_moiety 'C19 H21 N O2'
_chemical_formula_sum 'C19 H21 N O2'
_chemical_formula_weight 295.37
_chemical_name_systematic
;
 ?
;
_space_group_IT_number 14
_symmetry_cell_setting monoclinic
_symmetry_space_group_name_Hall '-P 2ybc'
_symmetry_space_group_name_H-M 'P 1 21/c 1'
_atom_sites_solution_hydrogens geom
_atom_sites_solution_primary direct
_atom_sites_solution_secondary difmap
_audit_creation_method SHELXL-97
_cell_angle_alpha 90.00
_cell_angle_beta 96.761(6)
_cell_angle_gamma 90.00
_cell_formula_units_Z 4
_cell_length_a 15.8523(17)
_cell_length_b 7.7562(8)
_cell_length_c 12.8718(15)
_cell_measurement_reflns_used 0
_cell_measurement_temperature 200(2)
_cell_measurement_theta_max 0
_cell_measurement_theta_min 0
_cell_volume 1571.6(3)
_computing_molecular_graphics 'Ortep-3 for Windows (Farrugia, 1997)'
_computing_publication_material 'WinGX publication routines (Farrugia, 1999)'
_computing_structure_refinement 'SHELXL-97 (Sheldrick, 1997)'
_computing_structure_solution 'SHELXS-86 (Sheldrick, 1986)'
_diffrn_ambient_temperature 200(2)
_diffrn_measured_fraction_theta_full 0.982
_diffrn_measured_fraction_theta_max 0.982
_diffrn_radiation_monochromator graphite
_diffrn_radiation_source 'fine-focus sealed tube'
_diffrn_radiation_type MoK\a
_diffrn_radiation_wavelength 0.71073
_diffrn_reflns_av_R_equivalents 0.0351
_diffrn_reflns_av_sigmaI/netI 0.0434
_diffrn_reflns_limit_h_max 18
_diffrn_reflns_limit_h_min -19
_diffrn_reflns_limit_k_max 9
_diffrn_reflns_limit_k_min -8
_diffrn_reflns_limit_l_max 15
_diffrn_reflns_limit_l_min -15
_diffrn_reflns_number 9392
_diffrn_reflns_theta_full 25.24
_diffrn_reflns_theta_max 25.24
_diffrn_reflns_theta_min 1.29
_exptl_absorpt_coefficient_mu 0.080
_exptl_absorpt_correction_T_max 0.9920
_exptl_absorpt_correction_T_min 0.9541
_exptl_absorpt_correction_type multi-scan
_exptl_crystal_colour colorless
_exptl_crystal_density_diffrn 1.248
_exptl_crystal_description prism
_exptl_crystal_F_000 632
_exptl_crystal_size_max 0.59
_exptl_crystal_size_mid 0.41
_exptl_crystal_size_min 0.10
_refine_diff_density_max 0.303
_refine_diff_density_min -0.259
_refine_diff_density_rms 0.052
_refine_ls_extinction_method none
_refine_ls_goodness_of_fit_ref 1.050
_refine_ls_hydrogen_treatment constr
_refine_ls_matrix_type full
_refine_ls_number_parameters 199
_refine_ls_number_reflns 2787
_refine_ls_number_restraints 0
_refine_ls_restrained_S_all 1.050
_refine_ls_R_factor_all 0.0768
_refine_ls_R_factor_gt 0.0503
_refine_ls_shift/su_max 0.000
_refine_ls_shift/su_mean 0.000
_refine_ls_structure_factor_coef Fsqd
_refine_ls_weighting_details 'calc w=1/[\s^2^(Fo^2^)+(0.0807P)^2^+0.3008P] where P=(Fo^2^+2Fc^2^)/3'
_refine_ls_weighting_scheme calc
_refine_ls_wR_factor_gt 0.1300
_refine_ls_wR_factor_ref 0.1487
_reflns_number_gt 2007
_reflns_number_total 2787
_reflns_threshold_expression >2sigma(I)
_cod_data_source_file jo402025z_si_007.cif
_cod_data_source_block 13994
_cod_original_sg_symbol_H-M 'P 21/c'
_cod_database_code 4028843

loop_
_symmetry_equiv_pos_as_xyz
'x, y, z'
'-x, y+1/2, -z+1/2'
'-x, -y, -z'
'x, -y-1/2, z-1/2'

loop_
_atom_site_label
_atom_site_type_symbol
_atom_site_fract_x
_atom_site_fract_y
_atom_site_fract_z
_atom_site_U_iso_or_equiv
_atom_site_adp_type
_atom_site_occupancy
_atom_site_symmetry_multiplicity
_atom_site_calc_flag
_atom_site_refinement_flags
C1 C 0.67296(13) 1.1171(3) 0.86971(15) 0.0308(5) Uani 1 1 d .
C2 C 0.58158(14) 1.1660(3) 0.86226(17) 0.0342(5) Uani 1 1 d .
C3 C 0.54915(16) 1.2252(4) 0.95067(19) 0.0571(8) Uani 1 1 d .
H3 H 0.5860 1.2390 1.0138 0.069 Uiso 1 1 calc R
C4 C 0.46456(18) 1.2645(5) 0.9489(2) 0.0714(10) Uani 1 1 d .
H4 H 0.4436 1.3067 1.0102 0.086 Uiso 1 1 calc R
C5 C 0.40998(17) 1.2426(4) 0.8581(2) 0.0554(7) Uani 1 1 d .
H5 H 0.3513 1.2680 0.8569 0.066 Uiso 1 1 calc R
C6 C 0.44089(15) 1.1843(3) 0.76994(19) 0.0459(6) Uani 1 1 d .
H6 H 0.4034 1.1690 0.7074 0.055 Uiso 1 1 calc R
C7 C 0.52604(15) 1.1472(3) 0.77081(17) 0.0391(6) Uani 1 1 d .
H7 H 0.5469 1.1086 0.7086 0.047 Uiso 1 1 calc R
C8 C 0.72259(13) 1.1606(3) 0.78597(15) 0.0287(5) Uani 1 1 d .
C9 C 0.69981(15) 1.2834(3) 0.70915(16) 0.0356(5) Uani 1 1 d .
H9 H 0.6476 1.3449 0.6995 0.043 Uiso 1 1 calc R
C10 C 0.82871(15) 1.1907(3) 0.68626(15) 0.0347(5) Uani 1 1 d .
H10 H 0.8806 1.1782 0.6570 0.042 Uiso 1 1 calc R
C11 C 0.80645(13) 1.1019(3) 0.77072(15) 0.0281(5) Uani 1 1 d .
C12 C 0.85731(13) 0.9601(3) 0.82838(15) 0.0278(5) Uani 1 1 d .
C13 C 0.94610(14) 0.9436(3) 0.78899(17) 0.0401(6) Uani 1 1 d .
H13A H 0.9783 0.8509 0.8273 0.060 Uiso 1 1 calc R
H13B H 0.9770 1.0525 0.8008 0.060 Uiso 1 1 calc R
H13C H 0.9389 0.9169 0.7141 0.060 Uiso 1 1 calc R
C14 C 0.80975(14) 0.7864(3) 0.82089(15) 0.0320(5) Uani 1 1 d .
H14A H 0.8254 0.7197 0.7605 0.038 Uiso 1 1 calc R
H14B H 0.7477 0.8068 0.8104 0.038 Uiso 1 1 calc R
C15 C 0.83384(14) 0.6835(3) 0.92334(16) 0.0319(5) Uani 1 1 d .
C16 C 0.75458(15) 0.5996(3) 0.95836(19) 0.0466(6) Uani 1 1 d .
H16A H 0.7122 0.6886 0.9675 0.070 Uiso 1 1 calc R
H16B H 0.7698 0.5394 1.0249 0.070 Uiso 1 1 calc R
H16C H 0.7309 0.5169 0.9052 0.070 Uiso 1 1 calc R
C17 C 0.89884(17) 0.5435(3) 0.9095(2) 0.0498(7) Uani 1 1 d .
H17A H 0.9501 0.5960 0.8877 0.075 Uiso 1 1 calc R
H17B H 0.8749 0.4616 0.8560 0.075 Uiso 1 1 calc R
H17C H 0.9133 0.4828 0.9760 0.075 Uiso 1 1 calc R
C18 C 0.87101(15) 0.8210(3) 1.00301(16) 0.0371(6) Uani 1 1 d .
H18A H 0.8339 0.8340 1.0592 0.044 Uiso 1 1 calc R
H18B H 0.9281 0.7851 1.0352 0.044 Uiso 1 1 calc R
C19 C 0.87684(13) 0.9902(3) 0.94587(16) 0.0303(5) Uani 1 1 d .
N1 N 0.76438(13) 1.3003(2) 0.65091(13) 0.0390(5) Uani 1 1 d .
H1 H 0.7650 1.3715 0.5978 0.047 Uiso 1 1 calc R
O1 O 0.70501(9) 1.0386(2) 0.94873(11) 0.0374(4) Uani 1 1 d .
O2 O 0.89807(10) 1.1259(2) 0.98645(11) 0.0415(4) Uani 1 1 d .

loop_
_atom_site_aniso_label
_atom_site_aniso_U_11
_atom_site_aniso_U_22
_atom_site_aniso_U_33
_atom_site_aniso_U_23
_atom_site_aniso_U_13
_atom_site_aniso_U_12
C1 0.0321(13) 0.0312(12) 0.0279(11) -0.0029(9) -0.0017(9) -0.0003(9)
C2 0.0324(13) 0.0358(13) 0.0344(12) 0.0021(9) 0.0032(9) 0.0018(10)
C3 0.0368(16) 0.101(2) 0.0334(13) -0.0059(14) 0.0040(11) 0.0141(15)
C4 0.0427(17) 0.130(3) 0.0433(15) -0.0063(17) 0.0117(12) 0.0229(18)
C5 0.0333(15) 0.081(2) 0.0515(16) 0.0061(14) 0.0040(12) 0.0061(13)
C6 0.0345(15) 0.0572(16) 0.0437(14) 0.0025(12) -0.0049(11) -0.0017(12)
C7 0.0361(14) 0.0426(14) 0.0378(13) -0.0031(10) 0.0005(10) 0.0008(11)
C8 0.0329(13) 0.0267(11) 0.0258(10) -0.0003(8) -0.0001(9) -0.0017(9)
C9 0.0398(14) 0.0329(13) 0.0322(12) 0.0026(9) -0.0041(10) 0.0010(10)
C10 0.0393(14) 0.0368(13) 0.0280(11) 0.0008(9) 0.0037(9) -0.0056(11)
C11 0.0309(12) 0.0299(12) 0.0227(10) -0.0022(8) 0.0001(8) -0.0037(9)
C12 0.0258(11) 0.0317(12) 0.0261(10) -0.0024(9) 0.0041(8) -0.0016(9)
C13 0.0333(14) 0.0486(15) 0.0398(13) 0.0007(11) 0.0098(10) 0.0001(11)
C14 0.0357(13) 0.0308(12) 0.0293(11) -0.0046(9) 0.0028(9) -0.0010(10)
C15 0.0312(13) 0.0299(12) 0.0343(12) 0.0035(9) 0.0022(9) 0.0028(10)
C16 0.0416(15) 0.0501(15) 0.0477(14) 0.0135(11) 0.0032(11) -0.0047(12)
C17 0.0523(17) 0.0413(15) 0.0556(16) 0.0031(12) 0.0050(12) 0.0120(12)
C18 0.0415(14) 0.0376(13) 0.0310(11) 0.0039(9) 0.0001(10) 0.0008(11)
C19 0.0255(12) 0.0348(13) 0.0304(11) -0.0037(9) 0.0022(9) 0.0004(10)
N1 0.0488(13) 0.0377(11) 0.0299(10) 0.0103(8) 0.0026(9) -0.0050(9)
O1 0.0356(9) 0.0477(10) 0.0285(8) 0.0042(7) 0.0022(6) 0.0045(7)
O2 0.0484(11) 0.0375(9) 0.0372(9) -0.0075(7) -0.0008(7) -0.0043(8)

loop_
_atom_type_symbol
_atom_type_description
_atom_type_scat_dispersion_real
_atom_type_scat_dispersion_imag
_atom_type_scat_source
C C 0.0033 0.0016 'International Tables Vol C Tables 4.2.6.8 and 6.1.1.4'
H H 0.0000 0.0000 'International Tables Vol C Tables 4.2.6.8 and 6.1.1.4'
N N 0.0061 0.0033 'International Tables Vol C Tables 4.2.6.8 and 6.1.1.4'
O O 0.0106 0.0060 'International Tables Vol C Tables 4.2.6.8 and 6.1.1.4'
F F 0.0171 0.0103 'International Tables Vol C Tables 4.2.6.8 and 6.1.1.4'

loop_
_geom_angle_atom_site_label_1
_geom_angle_atom_site_label_2
_geom_angle_atom_site_label_3
_geom_angle
O1 C1 C8 121.22(19)
O1 C1 C2 118.59(18)
C8 C1 C2 120.19(18)
C3 C2 C7 118.1(2)
C3 C2 C1 119.02(19)
C7 C2 C1 122.77(19)
C4 C3 C2 121.2(2)
C4 C3 H3 119.4
C2 C3 H3 119.4
C3 C4 C5 120.0(3)
C3 C4 H4 120.0
C5 C4 H4 120.0
C6 C5 C4 119.6(2)
C6 C5 H5 120.2
C4 C5 H5 120.2
C5 C6 C7 120.6(2)
C5 C6 H6 119.7
C7 C6 H6 119.7
C6 C7 C2 120.4(2)
C6 C7 H7 119.8
C2 C7 H7 119.8
C9 C8 C11 106.63(18)
C9 C8 C1 124.8(2)
C11 C8 C1 128.29(18)
N1 C9 C8 108.2(2)
N1 C9 H9 125.9
C8 C9 H9 125.9
N1 C10 C11 109.0(2)
N1 C10 H10 125.5
C11 C10 H10 125.5
C10 C11 C8 106.13(18)
C10 C11 C12 125.88(19)
C8 C11 C12 127.77(17)
C11 C12 C19 114.28(16)
C11 C12 C14 112.20(17)
C19 C12 C14 103.67(16)
C11 C12 C13 110.59(17)
C19 C12 C13 104.46(17)
C14 C12 C13 111.23(17)
C12 C13 H13A 109.5
C12 C13 H13B 109.5
H13A C13 H13B 109.5
C12 C13 H13C 109.5
H13A C13 H13C 109.5
H13B C13 H13C 109.5
C12 C14 C15 109.08(16)
C12 C14 H14A 109.9
C15 C14 H14A 109.9
C12 C14 H14B 109.9
C15 C14 H14B 109.9
H14A C14 H14B 108.3
C17 C15 C16 108.77(19)
C17 C15 C18 111.04(19)
C16 C15 C18 111.10(18)
C17 C15 C14 111.72(18)
C16 C15 C14 109.95(18)
C18 C15 C14 104.22(16)
C15 C16 H16A 109.5
C15 C16 H16B 109.5
H16A C16 H16B 109.5
C15 C16 H16C 109.5
H16A C16 H16C 109.5
H16B C16 H16C 109.5
C15 C17 H17A 109.5
C15 C17 H17B 109.5
H17A C17 H17B 109.5
C15 C17 H17C 109.5
H17A C17 H17C 109.5
H17B C17 H17C 109.5
C19 C18 C15 108.42(16)
C19 C18 H18A 110.0
C15 C18 H18A 110.0
C19 C18 H18B 110.0
C15 C18 H18B 110.0
H18A C18 H18B 108.4
O2 C19 C18 125.25(19)
O2 C19 C12 125.22(19)
C18 C19 C12 109.42(17)
C9 N1 C10 109.99(18)
C9 N1 H1 125.0
C10 N1 H1 125.0

loop_
_geom_bond_atom_site_label_1
_geom_bond_atom_site_label_2
_geom_bond_distance
C1 O1 1.242(2)
C1 C8 1.447(3)
C1 C2 1.489(3)
C2 C3 1.381(3)
C2 C7 1.392(3)
C3 C4 1.373(4)
C3 H3 0.9500
C4 C5 1.380(4)
C4 H4 0.9500
C5 C6 1.365(4)
C5 H5 0.9500
C6 C7 1.379(3)
C6 H6 0.9500
C7 H7 0.9500
C8 C9 1.390(3)
C8 C11 1.440(3)
C9 N1 1.344(3)
C9 H9 0.9500
C10 N1 1.364(3)
C10 C11 1.368(3)
C10 H10 0.9500
C11 C12 1.507(3)
C12 C19 1.526(3)
C12 C14 1.542(3)
C12 C13 1.556(3)
C13 H13A 0.9800
C13 H13B 0.9800
C13 H13C 0.9800
C14 C15 1.550(3)
C14 H14A 0.9900
C14 H14B 0.9900
C15 C17 1.522(3)
C15 C16 1.529(3)
C15 C18 1.547(3)
C16 H16A 0.9800
C16 H16B 0.9800
C16 H16C 0.9800
C17 H17A 0.9800
C17 H17B 0.9800
C17 H17C 0.9800
C18 C19 1.512(3)
C18 H18A 0.9900
C18 H18B 0.9900
C19 O2 1.206(2)
N1 H1 0.8800
